data_2312184
loop_
_publ_author_name
'Shahed, H.'
'Sharma, N.'
'Angst, M.'
'Voigt, J.'
'Per&#xdf;on, J'
'Prakash, P.'
'T&#xf6;rnroos, K W'
'Chernyshov, D.'
'Gildenast, H.'
'Ohl, M.'
'Saffarini, G.'
'Grzechnik, A.'
'Friese, K.'

_publ_section_title
;
 Structural insight into the cooperativity of spin crossover compounds.
;
_journal_issue 'Pt 5'
_journal_name_full 'Acta crystallographica Section B, Structural science, crystal engineering and materials'
_journal_page_first 354
_journal_page_last 367
_journal_paper_doi 10.1107/S2052520623005814
_journal_volume 79
_journal_year 2023
_chemical_formula_sum 'C38 H28 Fe N6 S2'
_chemical_formula_weight 688.63
_space_group_crystal_system monoclinic
_space_group_IT_number 14
_space_group_name_Hall '-P 2ybc'
_space_group_name_H-M_alt 'P 1 21/c 1'
_atom_sites_solution_hydrogens geom
_audit_creation_method SHELXL-2018/3
_cell_angle_alpha 90
_cell_angle_beta 115.7467(11)
_cell_angle_gamma 90
_cell_formula_units_Z 4
_cell_length_a 17.3122(2)
_cell_length_b 12.34660(10)
_cell_length_c 17.0296(2)
_cell_measurement_reflns_used 13680
_cell_measurement_temperature 293(2)
_cell_measurement_theta_max 32.768
_cell_measurement_theta_min 1.875
_cell_volume 3278.65(7)
_computing_structure_refinement 'SHELXL-2018/3 (Sheldrick, 2018)'
_diffrn_ambient_temperature 293(2)
_diffrn_measured_fraction_theta_full 0.971
_diffrn_measured_fraction_theta_max 0.940
_diffrn_measurement_device_type '4-circle diffractometer'
_diffrn_radiation_type Synchrotron
_diffrn_radiation_wavelength 0.63582
_diffrn_reflns_av_R_equivalents 0.0413
_diffrn_reflns_av_unetI/netI 0.0410
_diffrn_reflns_Laue_measured_fraction_full 0.971
_diffrn_reflns_Laue_measured_fraction_max 0.940
_diffrn_reflns_limit_h_max 23
_diffrn_reflns_limit_h_min -23
_diffrn_reflns_limit_k_max 16
_diffrn_reflns_limit_k_min -16
_diffrn_reflns_limit_l_max 21
_diffrn_reflns_limit_l_min -21
_diffrn_reflns_number 24581
_diffrn_reflns_point_group_measured_fraction_full 0.971
_diffrn_reflns_point_group_measured_fraction_max 0.940
_diffrn_reflns_theta_full 22.426
_diffrn_reflns_theta_max 25.080
_diffrn_reflns_theta_min 1.882
_exptl_absorpt_coefficient_mu 0.459
_exptl_crystal_density_diffrn 1.395
_exptl_crystal_description Needle
_exptl_crystal_F_000 1424
_refine_diff_density_max 0.530
_refine_diff_density_min -0.600
_refine_diff_density_rms 0.050
_refine_ls_extinction_coef 0.0067(7)
_refine_ls_extinction_expression Fc^*^=kFc[1+0.001xFc^2^\l^3^/sin(2\q)]^-1/4^
_refine_ls_extinction_method 'SHELXL-2018/3 (Sheldrick 2018)'
_refine_ls_goodness_of_fit_ref 1.055
_refine_ls_hydrogen_treatment constr
_refine_ls_matrix_type full
_refine_ls_number_parameters 457
_refine_ls_number_reflns 7647
_refine_ls_number_restraints 73
_refine_ls_restrained_S_all 1.053
_refine_ls_R_factor_all 0.0452
_refine_ls_R_factor_gt 0.0413
_refine_ls_shift/su_max 0.002
_refine_ls_shift/su_mean 0.000
_refine_ls_structure_factor_coef Fsqd
_refine_ls_weighting_details 'w=1/[\s^2^(Fo^2^)+(0.0589P)^2^+1.0285P] where P=(Fo^2^+2Fc^2^)/3'
_refine_ls_weighting_scheme calc
_refine_ls_wR_factor_gt 0.1174
_refine_ls_wR_factor_ref 0.1216
_reflns_Friedel_coverage 0.000
_reflns_number_gt 6819
_reflns_number_total 7647
_reflns_threshold_expression 'I > 2\s(I)'
_cod_data_source_file Bia_Pmono_204K.cif
_cod_data_source_block SC2_204K
_cod_depositor_comments 'Adding full bibliography for 2312165--2312274.cif.'
_cod_original_sg_symbol_H-M 'P 21/c'
_cod_database_code 2312184
_shelx_shelxl_version_number 2018/3
_shelx_space_group_comment
;
The symmetry employed for this shelxl refinement is uniquely defined
by the following loop, which should always be used as a source of
symmetry information in preference to the above space-group names.
They are only intended as comments.
;

loop_
_space_group_symop_operation_xyz
'x, y, z'
'-x, y+1/2, -z+1/2'
'-x, -y, -z'
'x, -y-1/2, z-1/2'

loop_
_atom_site_label
_atom_site_type_symbol
_atom_site_fract_x
_atom_site_fract_y
_atom_site_fract_z
_atom_site_U_iso_or_equiv
_atom_site_adp_type
_atom_site_occupancy
_atom_site_site_symmetry_order
_atom_site_calc_flag
_atom_site_refinement_flags_posn
_atom_site_refinement_flags_adp
_atom_site_refinement_flags_occupancy
_atom_site_disorder_assembly
_atom_site_disorder_group
Fe01 Fe 0.75619(2) 0.29410(2) 0.81713(2) 0.04408(10) Uani 1 1 d . . . . .
S002 S 0.54637(3) 0.33579(4) 0.91857(3) 0.05258(13) Uani 1 1 d . . . . .
S001 S 0.94866(4) 0.12949(5) 1.07465(4) 0.06310(16) Uani 1 1 d . . . . .
N005 N 0.71271(9) 0.14029(11) 0.79384(9) 0.0389(3) Uani 1 1 d . . . . .
N006 N 0.80234(12) 0.44248(14) 0.82254(11) 0.0594(4) Uani 1 1 d . . . . .
N003 N 0.66901(9) 0.30548(11) 0.69028(9) 0.0403(3) Uani 1 1 d . . . . .
N004 N 0.84233(10) 0.26862(12) 0.76684(9) 0.0432(3) Uani 1 1 d . . . . .
N002 N 0.67195(13) 0.3337(2) 0.85907(12) 0.0717(5) Uani 1 1 d . . . . .
N001 N 0.84173(11) 0.25492(14) 0.93533(11) 0.0519(4) Uani 1 1 d . . . . .
C015 C 0.63718(11) 0.21521(13) 0.65505(11) 0.0433(4) Uani 1 1 d . . . . .
H015 H 0.600441 0.210508 0.595947 0.052 Uiso 1 1 calc R U . . .
C016 C 0.66009(11) 0.12028(13) 0.71006(11) 0.0408(3) Uani 1 1 d . . . . .
C003 C 0.64961(11) 0.39820(13) 0.63551(11) 0.0410(3) Uani 1 1 d . . . . .
C021 C 0.85357(11) 0.16986(14) 0.73022(11) 0.0423(3) Uani 1 1 d . . . . .
C024 C 0.86615(11) -0.02560(15) 0.65718(12) 0.0470(4) Uani 1 1 d D . . . .
C007 C 0.60338(12) 0.58199(14) 0.60663(12) 0.0473(4) Uani 1 1 d . . . . .
H007 H 0.584324 0.644699 0.622938 0.057 Uiso 1 1 calc R U . . .
C012 C 0.57050(15) 0.86034(17) 0.37008(15) 0.0600(5) Uani 1 1 d . . . . .
H012 H 0.563146 0.921244 0.335410 0.072 Uiso 1 1 calc R U . . .
C010 C 0.56115(12) 0.66957(16) 0.38412(13) 0.0503(4) Uani 1 1 d . . . . .
H010 H 0.546556 0.601737 0.358056 0.060 Uiso 1 1 calc R U . . .
C022 C 0.83499(13) 0.16437(16) 0.64287(12) 0.0495(4) Uani 1 1 d . . . . .
H022 H 0.817806 0.226175 0.608314 0.059 Uiso 1 1 calc R U . . .
C008 C 0.62301(12) 0.49230(14) 0.66007(12) 0.0464(4) Uani 1 1 d . . . . .
H008 H 0.618346 0.495215 0.712413 0.056 Uiso 1 1 calc R U . . .
C025 C 0.88378(11) -0.01820(15) 0.74458(12) 0.0476(4) Uani 1 1 d . . . . .
H025 H 0.899473 -0.080194 0.779001 0.057 Uiso 1 1 calc R U . . .
C002 C 0.61989(13) 0.33588(16) 0.88440(11) 0.0508(4) Uani 1 1 d . . . . .
C004 C 0.65685(12) 0.39482(14) 0.55822(12) 0.0467(4) Uani 1 1 d . . . . .
H004 H 0.674717 0.331559 0.541395 0.056 Uiso 1 1 calc R U . . .
C020 C 0.73431(12) 0.05760(14) 0.84919(11) 0.0450(4) Uani 1 1 d . . . . .
H020 H 0.769673 0.070635 0.907752 0.054 Uiso 1 1 calc R U . . .
C005 C 0.63759(13) 0.48521(14) 0.50586(12) 0.0485(4) Uani 1 1 d . . . . .
H005 H 0.642292 0.482030 0.453542 0.058 Uiso 1 1 calc R U . . .
C009 C 0.59466(11) 0.67783(14) 0.47371(12) 0.0451(4) Uani 1 1 d . . . . .
C017 C 0.62988(13) 0.01854(15) 0.68013(12) 0.0522(4) Uani 1 1 d . . . . .
H017 H 0.593654 0.007152 0.621541 0.063 Uiso 1 1 calc R U . . .
C006 C 0.61140(11) 0.58071(14) 0.52935(12) 0.0441(4) Uani 1 1 d . . . . .
C018 C 0.65396(14) -0.06623(15) 0.73800(14) 0.0566(5) Uani 1 1 d . . . . .
H018 H 0.634736 -0.136124 0.719268 0.068 Uiso 1 1 calc R U . . .
C001 C 0.88674(12) 0.20494(14) 0.99418(12) 0.0462(4) Uani 1 1 d . . . . .
C011 C 0.54894(14) 0.75988(18) 0.33264(14) 0.0566(5) Uani 1 1 d . . . . .
H011 H 0.526024 0.752689 0.272367 0.068 Uiso 1 1 calc R U . . .
C026 C 0.87852(11) 0.07866(15) 0.78125(11) 0.0456(4) Uani 1 1 d . . . . .
H026 H 0.891770 0.082563 0.840271 0.055 Uiso 1 1 calc R U . . .
C028 C 0.86215(15) 0.45293(17) 0.79229(14) 0.0614(5) Uani 1 1 d . . . . .
C014 C 0.61512(15) 0.78017(16) 0.51034(14) 0.0556(5) Uani 1 1 d . . . . .
H014 H 0.637393 0.787949 0.570521 0.067 Uiso 1 1 calc R U . . .
C013 C 0.60292(16) 0.87073(16) 0.45879(16) 0.0630(5) Uani 1 1 d . . . . .
H013 H 0.616742 0.938930 0.484316 0.076 Uiso 1 1 calc R U . . .
C023 C 0.84200(13) 0.06720(16) 0.60723(12) 0.0520(4) Uani 1 1 d . . . . .
H023 H 0.830289 0.063935 0.548565 0.062 Uiso 1 1 calc R U . . .
C027 C 0.88044(14) 0.35324(16) 0.75918(13) 0.0535(4) Uani 1 1 d . . . . .
H027 H 0.918158 0.351050 0.733557 0.064 Uiso 1 1 calc R U . . .
C019 C 0.70669(13) -0.04600(15) 0.82363(13) 0.0510(4) Uani 1 1 d . . . . .
H019 H 0.723645 -0.102031 0.864140 0.061 Uiso 1 1 calc R U . . .
C032 C 0.7805(2) 0.5301(2) 0.85439(16) 0.0850(9) Uani 1 1 d . . . . .
H032 H 0.739444 0.523881 0.875580 0.102 Uiso 1 1 calc R U . . .
C031 C 0.8167(3) 0.6274(3) 0.8565(2) 0.1155(15) Uani 1 1 d . . . . .
H031 H 0.799307 0.687363 0.877747 0.139 Uiso 1 1 calc R U . . .
C029 C 0.9028(2) 0.5489(2) 0.7932(2) 0.0921(9) Uani 1 1 d . . . . .
H029 H 0.944013 0.553608 0.772007 0.111 Uiso 1 1 calc R U . . .
C030 C 0.8793(3) 0.6390(2) 0.8275(3) 0.1207(16) Uani 1 1 d . . . . .
H030 H 0.905438 0.705759 0.830676 0.145 Uiso 1 1 calc R U . . .
C1A C 0.8729(7) -0.1310(5) 0.6177(8) 0.052(2) Uani 0.54(3) 1 d DG . P A 1
C2A C 0.8288(8) -0.2172(7) 0.6318(7) 0.072(2) Uani 0.54(3) 1 d G . P A 1
H2A H 0.794427 -0.205938 0.660458 0.087 Uiso 0.54(3) 1 calc R U P A 1
C3A C 0.8360(9) -0.3204(5) 0.6029(7) 0.084(2) Uani 0.54(3) 1 d G . P A 1
H3A H 0.806539 -0.378068 0.612304 0.101 Uiso 0.54(3) 1 calc R U P A 1
C4A C 0.8874(8) -0.3373(7) 0.5600(7) 0.075(2) Uani 0.54(3) 1 d G . P A 1
H4A H 0.892256 -0.406286 0.540703 0.090 Uiso 0.54(3) 1 calc R U P A 1
C5A C 0.9315(7) -0.2511(12) 0.5460(7) 0.071(2) Uani 0.54(3) 1 d G . P A 1
H5A H 0.965862 -0.262376 0.517254 0.085 Uiso 0.54(3) 1 calc R U P A 1
C6A C 0.9242(7) -0.1479(9) 0.5748(8) 0.0620(17) Uani 0.54(3) 1 d G . P A 1
H6A H 0.953751 -0.090245 0.565407 0.074 Uiso 0.54(3) 1 calc R U P A 1
C1B C 0.8769(10) -0.1296(7) 0.6222(10) 0.060(3) Uani 0.46(3) 1 d DG . P A 2
C2B C 0.8464(10) -0.2295(9) 0.6339(8) 0.069(2) Uani 0.46(3) 1 d G . P A 2
H2B H 0.814981 -0.234473 0.666337 0.083 Uiso 0.46(3) 1 calc R U P A 2
C3B C 0.8628(12) -0.3221(6) 0.5972(7) 0.080(3) Uani 0.46(3) 1 d G . P A 2
H3B H 0.842356 -0.388922 0.604994 0.096 Uiso 0.46(3) 1 calc R U P A 2
C4B C 0.9097(11) -0.3147(11) 0.5487(7) 0.077(3) Uani 0.46(3) 1 d G . P A 2
H4B H 0.920694 -0.376631 0.524114 0.092 Uiso 0.46(3) 1 calc R U P A 2
C5B C 0.9403(8) -0.2148(16) 0.5370(9) 0.076(3) Uani 0.46(3) 1 d G . P A 2
H5B H 0.971658 -0.209891 0.504575 0.091 Uiso 0.46(3) 1 calc R U P A 2
C6B C 0.9239(10) -0.1223(11) 0.5738(11) 0.072(2) Uani 0.46(3) 1 d G . P A 2
H6B H 0.944285 -0.055440 0.565918 0.086 Uiso 0.46(3) 1 calc R U P A 2

loop_
_atom_site_aniso_label
_atom_site_aniso_U_11
_atom_site_aniso_U_22
_atom_site_aniso_U_33
_atom_site_aniso_U_23
_atom_site_aniso_U_13
_atom_site_aniso_U_12
Fe01 0.04590(15) 0.04367(15) 0.04032(15) 0.00774(9) 0.01652(11) 0.00214(9)
S002 0.0564(3) 0.0535(3) 0.0474(2) 0.00444(19) 0.0221(2) 0.0064(2)
S001 0.0622(3) 0.0678(3) 0.0516(3) 0.0152(2) 0.0176(2) 0.0042(2)
N005 0.0428(7) 0.0367(6) 0.0374(6) 0.0001(5) 0.0176(6) -0.0018(5)
N006 0.0659(10) 0.0561(9) 0.0411(8) -0.0070(7) 0.0091(7) 0.0133(8)
N003 0.0435(7) 0.0388(7) 0.0363(6) -0.0006(5) 0.0153(6) 0.0012(5)
N004 0.0488(8) 0.0399(7) 0.0365(7) 0.0011(5) 0.0144(6) 0.0008(6)
N002 0.0572(10) 0.1087(17) 0.0476(9) 0.0145(10) 0.0211(9) 0.0011(10)
N001 0.0560(9) 0.0481(8) 0.0499(9) 0.0024(7) 0.0214(7) 0.0019(7)
C015 0.0457(8) 0.0429(8) 0.0350(8) -0.0010(6) 0.0117(7) -0.0010(6)
C016 0.0441(8) 0.0385(8) 0.0379(8) -0.0018(6) 0.0160(7) -0.0020(6)
C003 0.0447(8) 0.0369(7) 0.0388(8) 0.0008(6) 0.0156(7) 0.0012(6)
C021 0.0446(8) 0.0433(8) 0.0404(8) -0.0008(6) 0.0196(7) 0.0013(6)
C024 0.0421(8) 0.0507(9) 0.0463(9) -0.0031(7) 0.0175(7) 0.0064(7)
C007 0.0552(10) 0.0406(8) 0.0473(9) -0.0016(7) 0.0233(8) 0.0078(7)
C012 0.0679(12) 0.0507(10) 0.0674(13) 0.0164(9) 0.0350(11) 0.0089(9)
C010 0.0516(10) 0.0477(9) 0.0506(10) 0.0011(8) 0.0213(8) 0.0050(7)
C022 0.0594(10) 0.0483(9) 0.0421(9) 0.0056(7) 0.0232(8) 0.0049(8)
C008 0.0541(9) 0.0452(9) 0.0410(8) -0.0001(7) 0.0218(7) 0.0059(7)
C025 0.0460(9) 0.0474(9) 0.0453(9) 0.0039(7) 0.0160(7) 0.0084(7)
C002 0.0536(10) 0.0554(10) 0.0352(8) 0.0088(7) 0.0118(8) 0.0052(8)
C004 0.0589(10) 0.0380(8) 0.0473(9) -0.0020(7) 0.0269(8) 0.0041(7)
C020 0.0500(9) 0.0432(8) 0.0412(8) 0.0034(7) 0.0192(7) -0.0037(7)
C005 0.0619(10) 0.0424(8) 0.0467(9) 0.0010(7) 0.0286(8) 0.0035(8)
C009 0.0465(9) 0.0407(8) 0.0505(9) 0.0049(7) 0.0234(8) 0.0047(7)
C017 0.0594(10) 0.0435(9) 0.0446(9) -0.0051(7) 0.0140(8) -0.0067(8)
C006 0.0473(8) 0.0391(8) 0.0464(9) 0.0022(7) 0.0208(7) 0.0036(6)
C018 0.0650(12) 0.0387(9) 0.0601(11) -0.0037(8) 0.0216(9) -0.0093(8)
C001 0.0505(9) 0.0440(9) 0.0447(9) -0.0054(7) 0.0211(8) -0.0051(7)
C011 0.0580(11) 0.0616(12) 0.0506(10) 0.0096(9) 0.0240(9) 0.0084(9)
C026 0.0463(8) 0.0500(9) 0.0378(8) 0.0021(7) 0.0158(7) 0.0040(7)
C028 0.0674(12) 0.0460(10) 0.0530(11) -0.0035(8) 0.0095(10) -0.0086(9)
C014 0.0692(12) 0.0453(9) 0.0532(10) 0.0006(8) 0.0276(10) 0.0035(8)
C013 0.0800(14) 0.0421(10) 0.0683(13) 0.0031(9) 0.0335(12) 0.0011(9)
C023 0.0599(11) 0.0571(10) 0.0403(8) -0.0007(7) 0.0230(8) 0.0056(8)
C027 0.0570(10) 0.0519(10) 0.0501(10) -0.0013(8) 0.0219(9) -0.0087(8)
C019 0.0575(10) 0.0409(8) 0.0549(10) 0.0072(7) 0.0246(9) -0.0045(7)
C032 0.0977(19) 0.0719(16) 0.0547(12) -0.0188(11) 0.0043(12) 0.0278(14)
C031 0.130(3) 0.0699(19) 0.089(2) -0.0285(16) -0.006(2) 0.025(2)
C029 0.100(2) 0.0518(13) 0.096(2) -0.0014(13) 0.0159(17) -0.0185(13)
C030 0.142(3) 0.0447(14) 0.115(3) -0.0121(15) -0.001(3) -0.0150(17)
C1A 0.047(4) 0.049(3) 0.051(5) -0.004(3) 0.013(4) 0.015(3)
C2A 0.064(4) 0.044(3) 0.102(5) -0.017(3) 0.030(4) 0.004(3)
C3A 0.077(5) 0.055(3) 0.104(5) -0.021(3) 0.025(4) 0.007(3)
C4A 0.083(5) 0.061(3) 0.058(4) -0.011(3) 0.009(3) 0.023(3)
C5A 0.082(4) 0.058(5) 0.062(3) -0.009(4) 0.021(3) 0.033(4)
C6A 0.062(4) 0.062(3) 0.059(3) -0.017(3) 0.024(3) 0.016(3)
C1B 0.049(5) 0.069(5) 0.045(5) -0.013(5) 0.003(4) 0.015(4)
C2B 0.068(5) 0.064(4) 0.067(4) -0.003(3) 0.022(3) 0.027(3)
C3B 0.089(7) 0.062(3) 0.080(5) -0.010(3) 0.029(5) 0.021(4)
C4B 0.095(7) 0.059(4) 0.064(4) 0.000(4) 0.024(4) 0.036(4)
C5B 0.084(5) 0.067(6) 0.070(4) -0.003(4) 0.028(3) 0.034(5)
C6B 0.065(4) 0.073(4) 0.073(5) -0.015(4) 0.026(3) 0.030(4)

loop_
_atom_type_symbol
_atom_type_description
_atom_type_scat_dispersion_real
_atom_type_scat_dispersion_imag
_atom_type_scat_source
C C 0.0024 0.0013 'International Tables Vol C Tables 4.2.6.8 and 6.1.1.4'
H H 0.0000 0.0000 'International Tables Vol C Tables 4.2.6.8 and 6.1.1.4'
N N 0.0049 0.0027 'International Tables Vol C Tables 4.2.6.8 and 6.1.1.4'
S S 0.1051 0.1002 'International Tables Vol C Tables 4.2.6.8 and 6.1.1.4'
Fe Fe 0.3265 0.6960 'International Tables Vol C Tables 4.2.6.8 and 6.1.1.4'

loop_
_geom_angle_atom_site_label_1
_geom_angle_atom_site_label_2
_geom_angle_atom_site_label_3
_geom_angle
_geom_angle_site_symmetry_1
_geom_angle_site_symmetry_3
_geom_angle_publ_flag
N002 Fe01 N001 92.13(8) . . ?
N002 Fe01 N006 95.85(9) . . ?
N001 Fe01 N006 94.03(7) . . ?
N002 Fe01 N005 91.92(9) . . ?
N001 Fe01 N005 91.16(6) . . ?
N006 Fe01 N005 170.48(7) . . ?
N002 Fe01 N003 92.52(7) . . ?
N001 Fe01 N003 169.55(6) . . ?
N006 Fe01 N003 94.80(6) . . ?
N005 Fe01 N003 79.33(6) . . ?
N002 Fe01 N004 173.81(8) . . ?
N001 Fe01 N004 91.65(6) . . ?
N006 Fe01 N004 78.99(7) . . ?
N005 Fe01 N004 92.90(6) . . ?
N003 Fe01 N004 84.57(6) . . ?
C020 N005 C016 117.72(14) . . ?
C020 N005 Fe01 128.17(12) . . ?
C016 N005 Fe01 113.93(11) . . ?
C032 N006 C028 118.5(2) . . ?
C032 N006 Fe01 126.0(2) . . ?
C028 N006 Fe01 115.53(13) . . ?
C015 N003 C003 117.75(14) . . ?
C015 N003 Fe01 114.21(11) . . ?
C003 N003 Fe01 127.42(11) . . ?
C027 N004 C021 118.92(17) . . ?
C027 N004 Fe01 114.99(14) . . ?
C021 N004 Fe01 125.50(12) . . ?
C002 N002 Fe01 166.8(2) . . ?
C001 N001 Fe01 161.51(16) . . ?
N003 C015 C016 117.68(15) . . ?
N005 C016 C017 122.52(16) . . ?
N005 C016 C015 114.14(14) . . ?
C017 C016 C015 123.33(16) . . ?
C004 C003 C008 119.77(16) . . ?
C004 C003 N003 120.62(15) . . ?
C008 C003 N003 119.61(15) . . ?
C026 C021 C022 120.27(17) . . ?
C026 C021 N004 119.45(15) . . ?
C022 C021 N004 120.19(16) . . ?
C023 C024 C025 118.27(17) . . ?
C023 C024 C1B 122.5(6) . . ?
C025 C024 C1B 119.2(6) . . ?
C023 C024 C1A 120.6(5) . . ?
C025 C024 C1A 121.1(5) . . ?
C008 C007 C006 121.42(16) . . ?
C013 C012 C011 119.75(19) . . ?
C011 C010 C009 121.23(19) . . ?
C023 C022 C021 119.68(17) . . ?
C007 C008 C003 119.68(16) . . ?
C026 C025 C024 121.30(17) . . ?
N002 C002 S002 178.5(2) . . ?
C003 C004 C005 119.88(16) . . ?
N005 C020 C019 122.74(17) . . ?
C004 C005 C006 121.43(17) . . ?
C010 C009 C014 117.87(18) . . ?
C010 C009 C006 121.35(17) . . ?
C014 C009 C006 120.74(17) . . ?
C016 C017 C018 118.94(17) . . ?
C007 C006 C005 117.80(16) . . ?
C007 C006 C009 121.92(16) . . ?
C005 C006 C009 120.28(16) . . ?
C019 C018 C017 118.74(17) . . ?
N001 C001 S001 177.41(18) . . ?
C012 C011 C010 120.1(2) . . ?
C025 C026 C021 119.50(16) . . ?
N006 C028 C029 123.6(3) . . ?
N006 C028 C027 113.73(18) . . ?
C029 C028 C027 122.7(3) . . ?
C013 C014 C009 120.9(2) . . ?
C012 C013 C014 120.1(2) . . ?
C022 C023 C024 120.96(17) . . ?
N004 C027 C028 116.6(2) . . ?
C018 C019 C020 119.32(17) . . ?
N006 C032 C031 121.5(4) . . ?
C032 C031 C030 120.8(3) . . ?
C028 C029 C030 116.8(4) . . ?
C031 C030 C029 118.9(3) . . ?
C2A C1A C6A 120.0 . . ?
C2A C1A C024 115.7(6) . . ?
C6A C1A C024 124.1(6) . . ?
C3A C2A C1A 120.0 . . ?
C4A C3A C2A 120.0 . . ?
C3A C4A C5A 120.0 . . ?
C4A C5A C6A 120.0 . . ?
C5A C6A C1A 120.0 . . ?
C2B C1B C6B 120.0 . . ?
C2B C1B C024 126.7(8) . . ?
C6B C1B C024 113.3(8) . . ?
C1B C2B C3B 120.0 . . ?
C4B C3B C2B 120.0 . . ?
C3B C4B C5B 120.0 . . ?
C4B C5B C6B 120.0 . . ?
C5B C6B C1B 120.0 . . ?

loop_
_geom_bond_atom_site_label_1
_geom_bond_atom_site_label_2
_geom_bond_distance
_geom_bond_site_symmetry_2
_geom_bond_publ_flag
Fe01 N002 1.945(2) . ?
Fe01 N001 1.9721(17) . ?
Fe01 N006 1.985(2) . ?
Fe01 N005 2.0176(14) . ?
Fe01 N003 2.0326(14) . ?
Fe01 N004 2.0410(16) . ?
S002 C002 1.613(2) . ?
S001 C001 1.618(2) . ?
N005 C020 1.328(2) . ?
N005 C016 1.341(2) . ?
N006 C032 1.336(3) . ?
N006 C028 1.348(3) . ?
N003 C015 1.272(2) . ?
N003 C003 1.422(2) . ?
N004 C027 1.272(2) . ?
N004 C021 1.421(2) . ?
N002 C002 1.156(3) . ?
N001 C001 1.146(2) . ?
C015 C016 1.444(2) . ?
C016 C017 1.371(2) . ?
C003 C004 1.376(2) . ?
C003 C008 1.380(2) . ?
C021 C026 1.372(2) . ?
C021 C022 1.380(2) . ?
C024 C023 1.379(3) . ?
C024 C025 1.386(3) . ?
C024 C1B 1.461(7) . ?
C024 C1A 1.493(5) . ?
C007 C008 1.379(2) . ?
C007 C006 1.382(3) . ?
C012 C013 1.370(3) . ?
C012 C011 1.370(3) . ?
C010 C011 1.377(3) . ?
C010 C009 1.380(3) . ?
C022 C023 1.373(3) . ?
C025 C026 1.370(3) . ?
C004 C005 1.376(2) . ?
C020 C019 1.369(2) . ?
C005 C006 1.383(2) . ?
C009 C014 1.385(3) . ?
C009 C006 1.477(2) . ?
C017 C018 1.372(3) . ?
C018 C019 1.366(3) . ?
C028 C029 1.375(3) . ?
C028 C027 1.445(3) . ?
C014 C013 1.380(3) . ?
C032 C031 1.348(6) . ?
C031 C030 1.381(6) . ?
C029 C030 1.396(5) . ?
C1A C2A 1.3900 . ?
C1A C6A 1.3900 . ?
C2A C3A 1.3900 . ?
C3A C4A 1.3900 . ?
C4A C5A 1.3900 . ?
C5A C6A 1.3900 . ?
C1B C2B 1.3900 . ?
C1B C6B 1.3900 . ?
C2B C3B 1.3900 . ?
C3B C4B 1.3900 . ?
C4B C5B 1.3900 . ?
C5B C6B 1.3900 . ?
